data_7154321
loop_
_publ_author_name
'Huang, Hu'
'Pan, Hongjie'
'Cai, Yudong'
'Liu, Mao'
'Tian, Hua'
'Shi, Yian'

_publ_section_title
;
 Enantioselective 6-endo bromoaminocyclization of 2,4-dienyl
 N-tosylcarbamates catalyzed by a chiral phosphine oxide-Sc(OTf)3 complex.
 A dramatic additive effect.
;
_journal_issue 12
_journal_name_full 'Organic &amp; biomolecular chemistry'
_journal_page_first 3566
_journal_page_last 3570
_journal_paper_doi 10.1039/c5ob00001g
_journal_volume 13
_journal_year 2015
_chemical_absolute_configuration ad
_chemical_formula_moiety 'C14 H15 Br N4 O4 S'
_chemical_formula_sum 'C14 H15 Br N4 O4 S'
_chemical_formula_weight 415.27
_chemical_name_systematic
;
 ?
;
_space_group_crystal_system orthorhombic
_space_group_IT_number 19
_space_group_name_Hall 'P 2ac 2ab'
_space_group_name_H-M_alt 'P 21 21 21'
_symmetry_space_group_name_Hall 'P 2ac 2ab'
_symmetry_space_group_name_H-M 'P 21 21 21'
_atom_sites_solution_hydrogens geom
_audit_block_doi 10.5517/cc13vfyb
_audit_creation_date 2014-10-10
_audit_creation_method
;
Olex2 1.2
(compiled 2013.12.10 svn.r2850 for OlexSys, GUI svn.r4736)
;
_audit_update_record
;
2014-12-09 deposited with the CCDC.
2015-02-02 downloaded from the CCDC.
;
_cell_angle_alpha 90
_cell_angle_beta 90
_cell_angle_gamma 90
_cell_formula_units_Z 4
_cell_length_a 8.079(2)
_cell_length_b 11.113(3)
_cell_length_c 18.417(5)
_cell_measurement_reflns_used 5587
_cell_measurement_temperature 173.1500
_cell_measurement_theta_max 27.4699
_cell_measurement_theta_min 2.1405
_cell_volume 1653.5(8)
_computing_cell_refinement 'CrystalClear (Rigaku Inc., 2007)'
_computing_data_collection 'CrystalClear (Rigaku Inc., 2007)'
_computing_data_reduction 'CrystalClear (Rigaku Inc., 2007)'
_computing_molecular_graphics 'Olex2 (Dolomanov et al., 2009)'
_computing_publication_material 'Olex2 (Dolomanov et al., 2009)'
_computing_structure_refinement 'SHELXL (Sheldrick, 2013)'
_computing_structure_solution
;
'SHELXS (Sheldrick, 2013)'
;
_diffrn_ambient_temperature 173.1500
_diffrn_detector_area_resol_mean 28.5714
_diffrn_measured_fraction_theta_full 0.990
_diffrn_measured_fraction_theta_max 0.991
_diffrn_measurement_device
;
Saturn724+ (2x2 bin mode)
;
_diffrn_measurement_device_details
;
AFC10: Fixed Chi 2 circle
;
_diffrn_measurement_device_type 'Saturn724+ CCD'
_diffrn_measurement_method '\w scans at fixed \c = 45\%'
_diffrn_orient_matrix_type d*Trek
_diffrn_orient_matrix_UB_11 -0.0132
_diffrn_orient_matrix_UB_12 0.0239
_diffrn_orient_matrix_UB_13 -0.1207
_diffrn_orient_matrix_UB_21 -0.0155
_diffrn_orient_matrix_UB_22 0.0866
_diffrn_orient_matrix_UB_23 0.0188
_diffrn_orient_matrix_UB_31 0.0532
_diffrn_orient_matrix_UB_32 0.0103
_diffrn_orient_matrix_UB_33 -0.0038
_diffrn_radiation_detector CCD
_diffrn_radiation_monochromator 'Graphite Monochromator'
_diffrn_radiation_type MoK\a
_diffrn_radiation_wavelength 0.71073
_diffrn_reflns_av_R_equivalents 0.0387
_diffrn_reflns_av_unetI/netI 0.0252
_diffrn_reflns_Laue_measured_fraction_full 0.990
_diffrn_reflns_Laue_measured_fraction_max 0.991
_diffrn_reflns_limit_h_max 10
_diffrn_reflns_limit_h_min -10
_diffrn_reflns_limit_k_max 14
_diffrn_reflns_limit_k_min -14
_diffrn_reflns_limit_l_max 23
_diffrn_reflns_limit_l_min -23
_diffrn_reflns_number 18210
_diffrn_reflns_point_group_measured_fraction_full 0.990
_diffrn_reflns_point_group_measured_fraction_max 0.991
_diffrn_reflns_theta_full 26.000
_diffrn_reflns_theta_max 27.491
_diffrn_reflns_theta_min 3.117
_diffrn_source 'Sealed Tube'
_diffrn_source_current 30.0000
_diffrn_source_power 1.5000
_diffrn_source_voltage 50.0000
_exptl_absorpt_coefficient_mu 2.639
_exptl_absorpt_correction_T_max 1.0000
_exptl_absorpt_correction_T_min 0.5734
_exptl_absorpt_correction_type multi-scan
_exptl_absorpt_process_details 'CrystalClear (Rigaku Inc., 2007)'
_exptl_crystal_colour Colorless
_exptl_crystal_density_diffrn 1.668
_exptl_crystal_description plate
_exptl_crystal_F_000 840
_exptl_crystal_size_max 0.41
_exptl_crystal_size_mid 0.34
_exptl_crystal_size_min 0.09
_refine_diff_density_max 0.316
_refine_diff_density_min -0.260
_refine_diff_density_rms 0.046
_refine_ls_abs_structure_details
;
 Flack x determined using 1539 quotients [(I+)-(I-)]/[(I+)+(I-)]
 (Parsons and Flack (2004), Acta Cryst. A60, s61).
;
_refine_ls_abs_structure_Flack 0.011(5)
_refine_ls_extinction_method none
_refine_ls_goodness_of_fit_ref 1.091
_refine_ls_hydrogen_treatment constr
_refine_ls_matrix_type full
_refine_ls_number_parameters 218
_refine_ls_number_reflns 3757
_refine_ls_number_restraints 0
_refine_ls_restrained_S_all 1.091
_refine_ls_R_factor_all 0.0240
_refine_ls_R_factor_gt 0.0235
_refine_ls_shift/su_max 0.001
_refine_ls_shift/su_mean 0.000
_refine_ls_structure_factor_coef Fsqd
_refine_ls_weighting_details 'w=1/[\s^2^(Fo^2^)+(0.0271P)^2^+0.3870P] where P=(Fo^2^+2Fc^2^)/3'
_refine_ls_weighting_scheme calc
_refine_ls_wR_factor_gt 0.0567
_refine_ls_wR_factor_ref 0.0569
_reflns_Friedel_coverage 0.742
_reflns_Friedel_fraction_full 0.990
_reflns_Friedel_fraction_max 0.991
_reflns_number_gt 3714
_reflns_number_total 3757
_reflns_threshold_expression 'I > 2\s(I)'
_cod_data_source_file c5ob00001g2.cif
_cod_data_source_block sa3653
_cod_depositor_comments 'Adding full bibliography for 7154320--7154328.cif.'
_cod_database_code 7154321
_shelxl_version_number 2013-4
_shelx_space_group_comment
;
The symmetry employed for this shelxl refinement is uniquely defined
by the following loop, which should always be used as a source of
symmetry information in preference to the above space-group names.
They are only intended as comments.
;
_diffrn_number_total 2185
_olex2_refinement_description
;
1. Fixed Uiso
 At 1.2 times of:
  All C(H) groups, All C(H,H) groups
 At 1.5 times of:
  All C(H,H,H) groups
2.a Ternary CH refined with riding coordinates:
 C1(H1), C2(H2)
2.b Secondary CH2 refined with riding coordinates:
 C4(H4A,H4B), C7(H7A,H7B)
2.c Aromatic/amide H refined with riding coordinates:
 C5(H5), C6(H6), C9(H9), C10(H10), C12(H12), C13(H13)
2.d Idealised Me refined as rotating group:
 C14(H14A,H14B,H14C)
;

loop_
_space_group_symop_operation_xyz
'x, y, z'
'-x+1/2, -y, z+1/2'
'-x, y+1/2, -z+1/2'
'x+1/2, -y+1/2, -z'

loop_
_atom_site_label
_atom_site_type_symbol
_atom_site_fract_x
_atom_site_fract_y
_atom_site_fract_z
_atom_site_U_iso_or_equiv
_atom_site_adp_type
_atom_site_occupancy
_atom_site_site_symmetry_order
_atom_site_calc_flag
_atom_site_refinement_flags_posn
Br1 Br 0.67493(3) 0.75423(3) 0.17062(2) 0.02948(9) Uani 1 1 d .
S1 S 0.17234(8) 0.69456(5) 0.24191(4) 0.02052(13) Uani 1 1 d .
O1 O 0.5422(2) 0.87169(16) 0.32381(11) 0.0243(4) Uani 1 1 d .
O2 O 0.2878(2) 0.92181(16) 0.29534(11) 0.0255(4) Uani 1 1 d .
O3 O 0.1863(2) 0.57200(16) 0.21990(12) 0.0281(4) Uani 1 1 d .
O4 O 0.0491(2) 0.72745(19) 0.29353(11) 0.0282(4) Uani 1 1 d .
N1 N 0.3617(2) 0.72608(17) 0.27716(12) 0.0174(4) Uani 1 1 d .
N2 N 0.3816(4) 0.5629(3) 0.53651(17) 0.0493(8) Uani 1 1 d .
N3 N 0.4838(4) 0.6444(3) 0.53582(15) 0.0454(7) Uani 1 1 d .
N4 N 0.5727(6) 0.7226(3) 0.5402(2) 0.0703(12) Uani 1 1 d .
C1 C 0.6575(3) 0.6896(2) 0.26930(14) 0.0204(5) Uani 1 1 d .
H1 H 0.7439 0.6288 0.2765 0.024 Uiso 1 1 calc R
C2 C 0.4886(3) 0.6309(2) 0.27892(14) 0.0187(5) Uani 1 1 d .
H2 H 0.4693 0.5760 0.2381 0.022 Uiso 1 1 calc R
C3 C 0.3909(3) 0.8440(2) 0.29891(14) 0.0188(5) Uani 1 1 d .
C4 C 0.6803(3) 0.7883(2) 0.32400(15) 0.0227(5) Uani 1 1 d .
H4A H 0.6914 0.7532 0.3720 0.027 Uiso 1 1 calc R
H4B H 0.7815 0.8317 0.3132 0.027 Uiso 1 1 calc R
C5 C 0.4844(3) 0.5594(2) 0.34834(15) 0.0219(5) Uani 1 1 d .
H5 H 0.5653 0.5007 0.3544 0.026 Uiso 1 1 calc R
C6 C 0.3767(3) 0.5727(2) 0.40117(16) 0.0245(6) Uani 1 1 d .
H6 H 0.2988 0.6340 0.3972 0.029 Uiso 1 1 calc R
C7 C 0.3723(4) 0.4947(3) 0.46743(17) 0.0328(7) Uani 1 1 d .
H7A H 0.2708 0.4481 0.4670 0.039 Uiso 1 1 calc R
H7B H 0.4642 0.4386 0.4654 0.039 Uiso 1 1 calc R
C8 C 0.1563(3) 0.7858(2) 0.16430(14) 0.0209(5) Uani 1 1 d .
C9 C 0.2246(3) 0.7446(3) 0.09992(15) 0.0280(5) Uani 1 1 d .
H9 H 0.2781 0.6705 0.0981 0.034 Uiso 1 1 calc R
C10 C 0.2117(4) 0.8154(3) 0.03817(17) 0.0333(7) Uani 1 1 d .
H10 H 0.2580 0.7887 -0.0052 0.040 Uiso 1 1 calc R
C11 C 0.1306(4) 0.9259(3) 0.04000(17) 0.0302(6) Uani 1 1 d .
C12 C 0.0630(3) 0.9647(3) 0.10548(17) 0.0268(6) Uani 1 1 d .
H12 H 0.0089 1.0385 0.1073 0.032 Uiso 1 1 calc R
C13 C 0.0745(3) 0.8960(2) 0.16792(16) 0.0226(5) Uani 1 1 d .
H13 H 0.0286 0.9228 0.2113 0.027 Uiso 1 1 calc R
C14 C 0.1142(6) 1.0014(4) -0.0278(2) 0.0468(9) Uani 1 1 d .
H14A H 0.1992 0.9793 -0.0617 0.070 Uiso 1 1 calc GR
H14B H 0.1254 1.0849 -0.0155 0.070 Uiso 1 1 calc GR
H14C H 0.0076 0.9879 -0.0493 0.070 Uiso 1 1 calc GR

loop_
_atom_site_aniso_label
_atom_site_aniso_U_11
_atom_site_aniso_U_22
_atom_site_aniso_U_33
_atom_site_aniso_U_23
_atom_site_aniso_U_13
_atom_site_aniso_U_12
Br1 0.03137(14) 0.03153(14) 0.02554(15) 0.00423(13) 0.00685(11) -0.00259(14)
S1 0.0168(2) 0.0194(3) 0.0254(3) 0.0031(2) -0.0018(3) -0.0015(2)
O1 0.0193(8) 0.0199(8) 0.0338(11) -0.0071(9) -0.0035(8) -0.0004(7)
O2 0.0268(10) 0.0192(9) 0.0305(11) -0.0032(8) -0.0023(8) 0.0047(7)
O3 0.0272(9) 0.0178(8) 0.0393(11) 0.0027(8) -0.0088(9) -0.0049(8)
O4 0.0193(8) 0.0340(11) 0.0314(10) 0.0084(9) 0.0040(8) 0.0008(8)
N1 0.0162(9) 0.0145(10) 0.0215(10) -0.0004(8) -0.0018(8) 0.0001(7)
N2 0.064(2) 0.057(2) 0.0271(14) 0.0047(15) 0.0092(15) -0.0047(16)
N3 0.065(2) 0.0460(18) 0.0252(14) -0.0044(14) -0.0045(15) 0.0114(16)
N4 0.099(3) 0.053(2) 0.058(2) -0.0160(19) -0.017(2) -0.012(2)
C1 0.0183(11) 0.0215(11) 0.0214(13) 0.0017(10) 0.0017(10) 0.0006(10)
C2 0.0163(11) 0.0157(11) 0.0240(13) -0.0003(10) -0.0003(10) 0.0023(9)
C3 0.0220(11) 0.0169(11) 0.0174(12) -0.0004(10) 0.0003(10) -0.0014(9)
C4 0.0170(10) 0.0240(11) 0.0270(13) -0.0026(10) -0.0032(11) 0.0001(9)
C5 0.0212(12) 0.0167(11) 0.0277(14) 0.0018(10) -0.0016(11) 0.0003(9)
C6 0.0259(13) 0.0211(12) 0.0264(14) 0.0056(11) -0.0004(11) 0.0005(10)
C7 0.0353(17) 0.0326(16) 0.0304(16) 0.0092(14) 0.0015(13) -0.0027(12)
C8 0.0192(11) 0.0202(11) 0.0235(13) 0.0010(9) -0.0042(10) -0.0013(9)
C9 0.0332(13) 0.0249(12) 0.0260(14) -0.0028(13) -0.0043(10) 0.0032(12)
C10 0.0432(17) 0.0340(15) 0.0227(14) -0.0036(13) -0.0017(13) 0.0001(13)
C11 0.0374(16) 0.0302(14) 0.0232(13) 0.0037(12) -0.0059(13) -0.0052(12)
C12 0.0257(14) 0.0242(13) 0.0305(16) 0.0021(12) -0.0052(12) 0.0012(10)
C13 0.0201(11) 0.0237(12) 0.0239(13) 0.0004(12) -0.0023(11) 0.0018(9)
C14 0.070(3) 0.042(2) 0.0280(18) 0.0105(16) -0.0052(17) -0.0040(18)

loop_
_atom_type_symbol
_atom_type_description
_atom_type_scat_dispersion_real
_atom_type_scat_dispersion_imag
_atom_type_scat_source
C C 0.0033 0.0016 'International Tables Vol C Tables 4.2.6.8 and 6.1.1.4'
H H 0.0000 0.0000 'International Tables Vol C Tables 4.2.6.8 and 6.1.1.4'
Br Br -0.2901 2.4595 'International Tables Vol C Tables 4.2.6.8 and 6.1.1.4'
N N 0.0061 0.0033 'International Tables Vol C Tables 4.2.6.8 and 6.1.1.4'
O O 0.0106 0.0060 'International Tables Vol C Tables 4.2.6.8 and 6.1.1.4'
S S 0.1246 0.1234 'International Tables Vol C Tables 4.2.6.8 and 6.1.1.4'

loop_
_geom_angle_atom_site_label_1
_geom_angle_atom_site_label_2
_geom_angle_atom_site_label_3
_geom_angle
O3 S1 N1 103.57(11)
O3 S1 C8 109.03(12)
O4 S1 O3 119.35(13)
O4 S1 N1 108.76(12)
O4 S1 C8 110.07(12)
N1 S1 C8 104.97(11)
C3 O1 C4 123.7(2)
C2 N1 S1 119.14(16)
C3 N1 S1 117.23(16)
C3 N1 C2 123.5(2)
N3 N2 C7 113.8(3)
N4 N3 N2 174.5(4)
C2 C1 Br1 109.22(17)
C4 C1 Br1 110.25(18)
C4 C1 C2 110.2(2)
N1 C2 C1 108.25(19)
N1 C2 C5 112.5(2)
C5 C2 C1 110.2(2)
O1 C3 N1 118.0(2)
O2 C3 O1 119.1(2)
O2 C3 N1 123.0(2)
O1 C4 C1 111.8(2)
C6 C5 C2 125.8(2)
C5 C6 C7 123.7(3)
N2 C7 C6 113.7(3)
C9 C8 S1 118.4(2)
C9 C8 C13 121.4(3)
C13 C8 S1 120.2(2)
C8 C9 C10 118.9(3)
C9 C10 C11 121.1(3)
C10 C11 C12 118.6(3)
C10 C11 C14 120.7(3)
C12 C11 C14 120.6(3)
C13 C12 C11 121.5(3)
C12 C13 C8 118.5(3)

loop_
_geom_bond_atom_site_label_1
_geom_bond_atom_site_label_2
_geom_bond_distance
Br1 C1 1.959(3)
S1 O3 1.4255(19)
S1 O4 1.424(2)
S1 N1 1.698(2)
S1 C8 1.757(3)
O1 C3 1.341(3)
O1 C4 1.450(3)
O2 C3 1.202(3)
N1 C2 1.474(3)
N1 C3 1.391(3)
N2 N3 1.226(5)
N2 C7 1.483(5)
N3 N4 1.130(5)
C1 C2 1.524(3)
C1 C4 1.500(4)
C2 C5 1.505(4)
C5 C6 1.314(4)
C6 C7 1.497(4)
C8 C9 1.386(4)
C8 C13 1.393(3)
C9 C10 1.387(4)
C10 C11 1.392(4)
C11 C12 1.392(4)
C11 C14 1.510(4)
C12 C13 1.383(4)

loop_
_geom_torsion_atom_site_label_1
_geom_torsion_atom_site_label_2
_geom_torsion_atom_site_label_3
_geom_torsion_atom_site_label_4
_geom_torsion
Br1 C1 C2 N1 -67.9(2)
Br1 C1 C2 C5 168.74(17)
Br1 C1 C4 O1 69.2(2)
S1 N1 C2 C1 147.37(18)
S1 N1 C2 C5 -90.7(2)
S1 N1 C3 O1 -177.05(18)
S1 N1 C3 O2 1.9(4)
S1 C8 C9 C10 179.6(2)
S1 C8 C13 C12 -179.4(2)
O3 S1 N1 C2 -0.8(2)
O3 S1 N1 C3 175.40(19)
O3 S1 C8 C9 -26.2(2)
O3 S1 C8 C13 152.8(2)
O4 S1 N1 C2 127.13(19)
O4 S1 N1 C3 -56.7(2)
O4 S1 C8 C9 -158.9(2)
O4 S1 C8 C13 20.1(2)
N1 S1 C8 C9 84.2(2)
N1 S1 C8 C13 -96.7(2)
N1 C2 C5 C6 3.6(4)
N3 N2 C7 C6 -42.9(4)
C1 C2 C5 C6 124.4(3)
C2 N1 C3 O1 -1.1(4)
C2 N1 C3 O2 177.9(2)
C2 C1 C4 O1 -51.5(3)
C2 C5 C6 C7 176.5(3)
C3 O1 C4 C1 22.2(3)
C3 N1 C2 C1 -28.6(3)
C3 N1 C2 C5 93.4(3)
C4 O1 C3 O2 -173.9(2)
C4 O1 C3 N1 5.1(4)
C4 C1 C2 N1 53.3(3)
C4 C1 C2 C5 -70.0(3)
C5 C6 C7 N2 124.9(3)
C8 S1 N1 C2 -115.10(19)
C8 S1 N1 C3 61.1(2)
C8 C9 C10 C11 -0.6(5)
C9 C8 C13 C12 -0.3(4)
C9 C10 C11 C12 0.4(5)
C9 C10 C11 C14 -178.8(3)
C10 C11 C12 C13 -0.2(4)
C11 C12 C13 C8 0.2(4)
C13 C8 C9 C10 0.5(4)
C14 C11 C12 C13 179.0(3)
